data_4023232
loop_
_publ_author_name
'Jos\'e Luis Garc\'ia Ruano'
'Teresa de Haro'
'Rajinder Singh'
'M. Bel\'en Cid'

_publ_section_title
;
 An Efficient Method for the Synthesis of Nitropiperidones
;
_journal_name_full 'Journal of Organic Chemistry'
_journal_page_first 1150
_journal_page_last 1153
_journal_paper_doi 10.1021/jo702130a
_journal_volume 73
_journal_year 2008
_chemical_formula_sum 'C11 H12 N2 O3'
_chemical_formula_weight 220.23
_chemical_name_systematic
; 
 ? 
;
_space_group_IT_number 14
_symmetry_cell_setting monoclinic
_symmetry_space_group_name_Hall '-P 2yn'
_symmetry_space_group_name_H-M 'P 1 21/n 1'
_atom_sites_solution_hydrogens geom
_atom_sites_solution_primary direct
_atom_sites_solution_secondary difmap
_audit_creation_method SHELXL-97
_cell_angle_alpha 90.00
_cell_angle_beta 104.825(4)
_cell_angle_gamma 90.00
_cell_formula_units_Z 4
_cell_length_a 9.4397(12)
_cell_length_b 11.6437(14)
_cell_length_c 9.7040(12)
_cell_measurement_temperature 100(2)
_cell_volume 1031.1(2)
_computing_cell_refinement 'Bruker SMART'
_computing_data_collection 'Bruker SMART'
_computing_data_reduction 'Bruker SAINT'
_computing_molecular_graphics 'Bruker SHELXTL'
_computing_publication_material 'Bruker SHELXTL'
_computing_structure_refinement 'SHELXL-97 (Sheldrick, 1997)'
_computing_structure_solution 'SHELXS-97 (Sheldrick, 1990)'
_diffrn_ambient_temperature 100(2)
_diffrn_measured_fraction_theta_full 0.974
_diffrn_measured_fraction_theta_max 0.974
_diffrn_measurement_device_type 'CCD area detector'
_diffrn_measurement_method 'phi and omega scans'
_diffrn_radiation_monochromator graphite
_diffrn_radiation_source 'fine-focus sealed tube'
_diffrn_radiation_type CuK\a
_diffrn_radiation_wavelength 1.54178
_diffrn_reflns_av_R_equivalents 0.0397
_diffrn_reflns_av_sigmaI/netI 0.0302
_diffrn_reflns_limit_h_max 11
_diffrn_reflns_limit_h_min -11
_diffrn_reflns_limit_k_max 13
_diffrn_reflns_limit_k_min -14
_diffrn_reflns_limit_l_max 11
_diffrn_reflns_limit_l_min -11
_diffrn_reflns_number 7845
_diffrn_reflns_theta_full 71.56
_diffrn_reflns_theta_max 71.56
_diffrn_reflns_theta_min 5.84
_exptl_absorpt_coefficient_mu 0.875
_exptl_absorpt_correction_type multi-scan
_exptl_crystal_colour colorless
_exptl_crystal_density_diffrn 1.419
_exptl_crystal_density_meas 0
_exptl_crystal_density_method 'not measured'
_exptl_crystal_description prism
_exptl_crystal_F_000 464
_exptl_crystal_size_max 0.20
_exptl_crystal_size_mid 0.16
_exptl_crystal_size_min 0.10
_refine_diff_density_max 0.247
_refine_diff_density_min -0.183
_refine_diff_density_rms 0.044
_refine_ls_extinction_method none
_refine_ls_goodness_of_fit_ref 1.040
_refine_ls_hydrogen_treatment mixed
_refine_ls_matrix_type full
_refine_ls_number_parameters 193
_refine_ls_number_reflns 1962
_refine_ls_number_restraints 0
_refine_ls_restrained_S_all 1.040
_refine_ls_R_factor_all 0.0490
_refine_ls_R_factor_gt 0.0365
_refine_ls_shift/su_max 0.000
_refine_ls_shift/su_mean 0.000
_refine_ls_structure_factor_coef Fsqd
_refine_ls_weighting_details 'calc w=1/[\s^2^(Fo^2^)+(0.0530P)^2^+0.2191P] where P=(Fo^2^+2Fc^2^)/3'
_refine_ls_weighting_scheme calc
_refine_ls_wR_factor_gt 0.0893
_refine_ls_wR_factor_ref 0.0971
_reflns_number_gt 1582
_reflns_number_total 1962
_reflns_threshold_expression >2sigma(I)
_cod_data_source_file jo702130a-File001.cif
_cod_data_source_block datos_m
_cod_depositor_comments
;
The following automatic conversions were performed:
'_symmetry_cell_setting' value 'Monoclinic' changed to 'monoclinic'
according to '/home/saulius/struct/CIF-dictionaries/cif_core.dic'
dictionary named 'cif_core.dic' version 2.4.1 from 2010-06-29.

Automatic conversion script
Id: cif_fix_enum 1527 2010-12-29 10:47:43Z saulius 
;
_cod_original_sg_symbol_H-M 'P 21/n'
_cod_database_code 4023232

loop_
_symmetry_equiv_pos_as_xyz
'x, y, z'
'-x+1/2, y+1/2, -z+1/2'
'-x, -y, -z'
'x-1/2, -y-1/2, z-1/2'

loop_
_atom_site_label
_atom_site_type_symbol
_atom_site_fract_x
_atom_site_fract_y
_atom_site_fract_z
_atom_site_U_iso_or_equiv
_atom_site_adp_type
_atom_site_occupancy
_atom_site_symmetry_multiplicity
_atom_site_calc_flag
_atom_site_refinement_flags
_atom_site_disorder_assembly
_atom_site_disorder_group
C1 C 0.29059(16) 0.47255(12) 0.87726(15) 0.0220(3) Uani 1 1 d . . .
C2 C 0.13376(17) 0.44910(13) 0.79917(17) 0.0249(3) Uani 1 1 d . . .
C3 C 0.02946(17) 0.54943(13) 0.79573(16) 0.0235(3) Uani 1 1 d . . .
C4 C 0.10139(16) 0.66039(12) 0.76659(15) 0.0208(3) Uani 1 1 d . . .
C5 C 0.24210(16) 0.68379(12) 0.88129(15) 0.0198(3) Uani 1 1 d . . .
C6 C 0.20647(16) 0.73783(13) 1.01186(16) 0.0223(3) Uani 1 1 d . . .
C7 C 0.15504(17) 0.85028(15) 1.00267(18) 0.0296(4) Uani 1 1 d . . .
C8 C 0.12457(19) 0.90261(18) 1.1201(2) 0.0400(4) Uani 1 1 d . . .
C9 C 0.1441(2) 0.84289(19) 1.2467(2) 0.0420(5) Uani 1 1 d . . .
C10 C 0.1964(2) 0.73194(18) 1.25745(19) 0.0399(5) Uani 1 1 d . . .
C11 C 0.22691(19) 0.67901(15) 1.13921(17) 0.0306(4) Uani 1 1 d . . .
N1 N 0.32990(14) 0.57982(10) 0.91807(13) 0.0210(3) Uani 1 1 d . . .
N2 N 0.13148(14) 0.64845(10) 0.62048(13) 0.0227(3) Uani 1 1 d . . .
O1 O 0.38022(12) 0.39248(9) 0.90269(12) 0.0282(3) Uani 1 1 d . . .
O2 O 0.25786(12) 0.64012(10) 0.61178(12) 0.0317(3) Uani 1 1 d . . .
O3 O 0.02394(12) 0.64537(10) 0.51887(11) 0.0303(3) Uani 1 1 d . . .
H1 H 0.420(2) 0.5892(15) 0.964(2) 0.026(5) Uiso 1 1 d . . .
H2A H 0.105(2) 0.3848(17) 0.842(2) 0.030(5) Uiso 1 1 d . . .
H2B H 0.134(2) 0.4277(15) 0.699(2) 0.028(5) Uiso 1 1 d . . .
H3A H 0.007(2) 0.5582(15) 0.888(2) 0.024(4) Uiso 1 1 d . . .
H3B H -0.066(2) 0.5373(16) 0.727(2) 0.028(4) Uiso 1 1 d . . .
H4 H 0.0359(18) 0.7256(14) 0.7558(17) 0.016(4) Uiso 1 1 d . . .
H5 H 0.3012(18) 0.7375(14) 0.8447(18) 0.016(4) Uiso 1 1 d . . .
H7 H 0.140(2) 0.8917(17) 0.913(2) 0.035(5) Uiso 1 1 d . . .
H8 H 0.090(2) 0.977(2) 1.114(2) 0.038(5) Uiso 1 1 d . . .
H9 H 0.121(3) 0.881(2) 1.324(3) 0.055(7) Uiso 1 1 d . . .
H10 H 0.215(2) 0.6931(19) 1.344(3) 0.044(6) Uiso 1 1 d . . .
H11 H 0.264(2) 0.6012(19) 1.146(2) 0.036(5) Uiso 1 1 d . . .

loop_
_atom_site_aniso_label
_atom_site_aniso_U_11
_atom_site_aniso_U_22
_atom_site_aniso_U_33
_atom_site_aniso_U_23
_atom_site_aniso_U_13
_atom_site_aniso_U_12
C1 0.0243(8) 0.0237(7) 0.0172(7) 0.0016(5) 0.0038(6) 0.0005(5)
C2 0.0244(8) 0.0222(7) 0.0256(8) 0.0001(6) 0.0019(7) -0.0022(6)
C3 0.0200(7) 0.0282(8) 0.0214(7) 0.0008(6) 0.0037(6) -0.0008(6)
C4 0.0208(7) 0.0244(7) 0.0173(7) -0.0007(5) 0.0047(6) 0.0030(6)
C5 0.0201(7) 0.0203(6) 0.0191(7) 0.0019(5) 0.0052(6) -0.0001(5)
C6 0.0180(7) 0.0293(7) 0.0197(7) -0.0038(6) 0.0054(6) -0.0049(5)
C7 0.0251(8) 0.0353(8) 0.0273(8) -0.0061(7) 0.0046(7) 0.0029(6)
C8 0.0266(9) 0.0504(11) 0.0408(10) -0.0209(9) 0.0047(8) 0.0076(7)
C9 0.0282(9) 0.0701(13) 0.0312(9) -0.0255(9) 0.0139(8) -0.0098(8)
C10 0.0399(10) 0.0614(12) 0.0213(8) -0.0066(8) 0.0133(8) -0.0190(9)
C11 0.0331(9) 0.0362(9) 0.0239(8) -0.0011(7) 0.0098(7) -0.0104(7)
N1 0.0182(6) 0.0225(6) 0.0197(6) -0.0004(5) 0.0005(5) 0.0007(5)
N2 0.0248(7) 0.0237(6) 0.0184(6) 0.0008(5) 0.0034(6) 0.0012(5)
O1 0.0272(6) 0.0238(5) 0.0290(6) -0.0019(4) -0.0014(5) 0.0048(4)
O2 0.0272(6) 0.0471(7) 0.0226(6) 0.0016(5) 0.0095(5) 0.0077(5)
O3 0.0301(6) 0.0381(6) 0.0187(5) -0.0008(4) -0.0009(5) -0.0038(5)

loop_
_atom_type_symbol
_atom_type_description
_atom_type_scat_dispersion_real
_atom_type_scat_dispersion_imag
_atom_type_scat_source
C C 0.0181 0.0091 'International Tables Vol C Tables 4.2.6.8 and 6.1.1.4'
H H 0.0000 0.0000 'International Tables Vol C Tables 4.2.6.8 and 6.1.1.4'
N N 0.0311 0.0180 'International Tables Vol C Tables 4.2.6.8 and 6.1.1.4'
O O 0.0492 0.0322 'International Tables Vol C Tables 4.2.6.8 and 6.1.1.4'

loop_
_geom_angle_atom_site_label_1
_geom_angle_atom_site_label_2
_geom_angle_atom_site_label_3
_geom_angle
_geom_angle_site_symmetry_1
_geom_angle_site_symmetry_3
_geom_angle_publ_flag
O1 C1 N1 121.39(14) . . ?
O1 C1 C2 119.77(13) . . ?
N1 C1 C2 118.84(13) . . ?
C1 C2 C3 114.77(13) . . ?
C1 C2 H2A 106.2(12) . . ?
C3 C2 H2A 111.6(12) . . ?
C1 C2 H2B 106.9(11) . . ?
C3 C2 H2B 109.1(11) . . ?
H2A C2 H2B 107.9(16) . . ?
C4 C3 C2 109.83(12) . . ?
C4 C3 H3A 107.2(10) . . ?
C2 C3 H3A 110.7(10) . . ?
C4 C3 H3B 111.8(11) . . ?
C2 C3 H3B 112.3(11) . . ?
H3A C3 H3B 104.8(15) . . ?
C3 C4 N2 107.12(11) . . ?
C3 C4 C5 111.33(12) . . ?
N2 C4 C5 111.18(11) . . ?
C3 C4 H4 112.6(9) . . ?
N2 C4 H4 103.7(10) . . ?
C5 C4 H4 110.6(10) . . ?
N1 C5 C4 111.40(12) . . ?
N1 C5 C6 111.77(12) . . ?
C4 C5 C6 110.11(11) . . ?
N1 C5 H5 106.4(9) . . ?
C4 C5 H5 109.0(10) . . ?
C6 C5 H5 108.1(10) . . ?
C11 C6 C7 119.34(15) . . ?
C11 C6 C5 121.84(13) . . ?
C7 C6 C5 118.80(13) . . ?
C8 C7 C6 120.23(17) . . ?
C8 C7 H7 120.3(12) . . ?
C6 C7 H7 119.5(12) . . ?
C9 C8 C7 120.07(18) . . ?
C9 C8 H8 119.5(13) . . ?
C7 C8 H8 120.5(13) . . ?
C10 C9 C8 120.19(16) . . ?
C10 C9 H9 122.2(15) . . ?
C8 C9 H9 117.6(15) . . ?
C9 C10 C11 119.81(18) . . ?
C9 C10 H10 120.4(14) . . ?
C11 C10 H10 119.7(14) . . ?
C6 C11 C10 120.34(17) . . ?
C6 C11 H11 119.4(12) . . ?
C10 C11 H11 120.2(13) . . ?
C1 N1 C5 127.36(13) . . ?
C1 N1 H1 115.8(12) . . ?
C5 N1 H1 116.5(12) . . ?
O2 N2 O3 124.52(12) . . ?
O2 N2 C4 119.35(12) . . ?
O3 N2 C4 116.11(12) . . ?

loop_
_geom_bond_atom_site_label_1
_geom_bond_atom_site_label_2
_geom_bond_distance
_geom_bond_site_symmetry_2
_geom_bond_publ_flag
C1 O1 1.2406(18) . ?
C1 N1 1.3339(19) . ?
C1 C2 1.505(2) . ?
C2 C3 1.523(2) . ?
C2 H2A 0.93(2) . ?
C2 H2B 1.004(19) . ?
C3 C4 1.519(2) . ?
C3 H3A 0.978(19) . ?
C3 H3B 0.98(2) . ?
C4 N2 1.5219(18) . ?
C4 C5 1.523(2) . ?
C4 H4 0.968(17) . ?
C5 N1 1.4589(18) . ?
C5 C6 1.5273(19) . ?
C5 H5 0.964(17) . ?
C6 C11 1.383(2) . ?
C6 C7 1.391(2) . ?
C7 C8 1.386(2) . ?
C7 H7 0.97(2) . ?
C8 C9 1.382(3) . ?
C8 H8 0.93(2) . ?
C9 C10 1.377(3) . ?
C9 H9 0.95(3) . ?
C10 C11 1.396(2) . ?
C10 H10 0.93(2) . ?
C11 H11 0.97(2) . ?
N1 H1 0.86(2) . ?
N2 O2 1.2212(17) . ?
N2 O3 1.2214(17) . ?

loop_
_geom_hbond_atom_site_label_D
_geom_hbond_atom_site_label_H
_geom_hbond_atom_site_label_A
_geom_hbond_distance_DH
_geom_hbond_distance_HA
_geom_hbond_distance_DA
_geom_hbond_angle_DHA
_geom_hbond_site_symmetry_A
N1 H1 O1 0.86(2) 2.00(2) 2.8604(17) 171.6(18) 3_667

loop_
_geom_torsion_atom_site_label_1
_geom_torsion_atom_site_label_2
_geom_torsion_atom_site_label_3
_geom_torsion_atom_site_label_4
_geom_torsion
_geom_torsion_site_symmetry_1
_geom_torsion_site_symmetry_2
_geom_torsion_site_symmetry_3
_geom_torsion_site_symmetry_4
_geom_torsion_publ_flag
O1 C1 C2 C3 170.42(13) . . . . ?
N1 C1 C2 C3 -9.4(2) . . . . ?
C1 C2 C3 C4 42.34(17) . . . . ?
C2 C3 C4 N2 61.91(15) . . . . ?
C2 C3 C4 C5 -59.84(15) . . . . ?
C3 C4 C5 N1 43.33(15) . . . . ?
N2 C4 C5 N1 -76.03(14) . . . . ?
C3 C4 C5 C6 -81.26(14) . . . . ?
N2 C4 C5 C6 159.38(11) . . . . ?
N1 C5 C6 C11 -13.9(2) . . . . ?
C4 C5 C6 C11 110.49(16) . . . . ?
N1 C5 C6 C7 164.70(13) . . . . ?
C4 C5 C6 C7 -70.92(16) . . . . ?
C11 C6 C7 C8 -0.1(2) . . . . ?
C5 C6 C7 C8 -178.67(15) . . . . ?
C6 C7 C8 C9 -0.5(3) . . . . ?
C7 C8 C9 C10 1.2(3) . . . . ?
C8 C9 C10 C11 -1.3(3) . . . . ?
C7 C6 C11 C10 -0.1(2) . . . . ?
C5 C6 C11 C10 178.50(14) . . . . ?
C9 C10 C11 C6 0.8(3) . . . . ?
O1 C1 N1 C5 172.06(13) . . . . ?
C2 C1 N1 C5 -8.1(2) . . . . ?
C4 C5 N1 C1 -9.4(2) . . . . ?
C6 C5 N1 C1 114.27(16) . . . . ?
C3 C4 N2 O2 -110.52(14) . . . . ?
C5 C4 N2 O2 11.32(18) . . . . ?
C3 C4 N2 O3 67.90(16) . . . . ?
C5 C4 N2 O3 -170.26(12) . . . . ?

loop_
_cod_related_entry_id
_cod_related_entry_database
_cod_related_entry_code
1 ChemSpider 280744
